data_7127214
loop_
_publ_author_name
'Dai, Qing-Song'
'Tao, Ying-Mao'
'Zhang, Xiang'
'Leng, Hai-Jun'
'Huang, Hua'
'Xiang, Peng'
'Li, Qing-Zhu'
'Wang, Qi-Wei'
'Li, Jun-Long'

_publ_section_title
;
 Palladium-catalysed cyclisation of vinylethylene carbonates and
 anhydrides: a new approach to diverse medium-sized bislactones.
;
_journal_issue 82
_journal_name_full 'Chemical communications (Cambridge, England)'
_journal_page_first 12439
_journal_page_last 12442
_journal_paper_doi 10.1039/d0cc05341d
_journal_volume 56
_journal_year 2020
_chemical_formula_moiety 'C21 H19.43 O4'
_chemical_formula_sum 'C21 H20 O4'
_chemical_formula_weight 336.37
_space_group_crystal_system orthorhombic
_space_group_IT_number 29
_space_group_name_Hall 'P 2c -2ac'
_space_group_name_H-M_alt 'P c a 21'
_atom_sites_solution_hydrogens geom
_atom_sites_solution_primary direct
_audit_creation_date 2019-11-13
_audit_creation_method
;
Olex2 1.2
(compiled 2018.05.29 svn.r3508 for OlexSys, GUI svn.r5506)
;
_audit_update_record
;
2019-11-16 deposited with the CCDC.	2020-09-08 downloaded from the CCDC.
;
_cell_angle_alpha 90
_cell_angle_beta 90
_cell_angle_gamma 90
_cell_formula_units_Z 4
_cell_length_a 10.5308(10)
_cell_length_b 18.5025(16)
_cell_length_c 8.7370(7)
_cell_measurement_reflns_used 1524
_cell_measurement_temperature 293.9(5)
_cell_measurement_theta_max 68.1020
_cell_measurement_theta_min 6.5370
_cell_volume 1702.4(3)
_computing_cell_refinement 'CrysAlisPro 1.171.39.46e (Rigaku OD, 2018)'
_computing_data_collection 'CrysAlisPro 1.171.39.46e (Rigaku OD, 2018)'
_computing_data_reduction 'CrysAlisPro 1.171.39.46e (Rigaku OD, 2018)'
_computing_molecular_graphics 'Olex2 (Dolomanov et al., 2009)'
_computing_publication_material 'Olex2 (Dolomanov et al., 2009)'
_computing_structure_refinement 'ShelXL (Sheldrick, 2015)'
_computing_structure_solution 'ShelXT (Sheldrick, 2015)'
_diffrn_ambient_environment air
_diffrn_ambient_temperature 293.9(5)
_diffrn_detector 'CCD plate'
_diffrn_detector_area_resol_mean 15.9595
_diffrn_detector_type EosS2
_diffrn_measured_fraction_theta_full 0.999
_diffrn_measured_fraction_theta_max 0.981
_diffrn_measurement_details
;
List of Runs (angles in degrees, time in seconds):

  # Type    Start    End  Width  t~exp~   \w     \q     \k     \f   Frames
#--------------------------------------------------------------------------
  1  \w    -53.00  31.00   1.00    4.37    --  -36.54  57.00 -60.00   84
  2  \w   -108.00  -7.00   1.00    4.37    --  -36.54 -19.00 -30.00  101
  3  \w      1.00  75.00   1.00    4.37    --   36.54 -99.00 150.00   74
  4  \w     38.00 124.00   1.00   17.48    --  106.21 -45.00-150.00   86
  5  \w     37.00 109.00   1.00   17.48    --  106.21 -94.00-180.00   72
  6  \w     85.00 176.00   1.00   17.48    --  106.21  30.00 120.00   91
  7  \w     37.00 109.00   1.00   17.48    --  106.21 -94.00 -30.00   72
  8  \w     88.00 169.00   1.00   17.48    --  106.21  61.00-150.00   81
;
_diffrn_measurement_device 'four-circle diffractometer'
_diffrn_measurement_device_type 'New Gemini, Dual, Cu at home/near, EosS2'
_diffrn_measurement_method '\w scans'
_diffrn_orient_matrix_type 'CrysAlisPro convention (1999,Acta A55,543-557)'
_diffrn_orient_matrix_UB_11 -0.0766335000
_diffrn_orient_matrix_UB_12 -0.0509032000
_diffrn_orient_matrix_UB_13 -0.0308021000
_diffrn_orient_matrix_UB_21 0.0323900000
_diffrn_orient_matrix_UB_22 -0.1183597000
_diffrn_orient_matrix_UB_23 -0.0780793000
_diffrn_orient_matrix_UB_31 0.0010987000
_diffrn_orient_matrix_UB_32 -0.0693899000
_diffrn_orient_matrix_UB_33 0.1551414000
_diffrn_radiation_monochromator graphite
_diffrn_radiation_probe x-ray
_diffrn_radiation_type CuK\a
_diffrn_radiation_wavelength 1.54184
_diffrn_reflns_av_R_equivalents 0.0394
_diffrn_reflns_av_unetI/netI 0.0340
_diffrn_reflns_Laue_measured_fraction_full 0.999
_diffrn_reflns_Laue_measured_fraction_max 0.981
_diffrn_reflns_limit_h_max 12
_diffrn_reflns_limit_h_min -12
_diffrn_reflns_limit_k_max 21
_diffrn_reflns_limit_k_min -22
_diffrn_reflns_limit_l_max 8
_diffrn_reflns_limit_l_min -10
_diffrn_reflns_number 5134
_diffrn_reflns_point_group_measured_fraction_full 0.752
_diffrn_reflns_point_group_measured_fraction_max 0.731
_diffrn_reflns_theta_full 67.684
_diffrn_reflns_theta_max 71.763
_diffrn_reflns_theta_min 4.780
_diffrn_source 'fine-focus sealed X-ray tube'
_diffrn_source_type 'Enhance (Cu) X-ray Source'
_exptl_absorpt_coefficient_mu 0.732
_exptl_absorpt_correction_T_max 1.00000
_exptl_absorpt_correction_T_min 0.16928
_exptl_absorpt_correction_type multi-scan
_exptl_absorpt_process_details
;
CrysAlisPro 1.171.39.46e (Rigaku Oxford Diffraction, 2018)
Empirical absorption correction using spherical harmonics,
 implemented in SCALE3 ABSPACK scaling algorithm.
;
_exptl_crystal_colour 'clear light colourless'
_exptl_crystal_colour_lustre clear
_exptl_crystal_colour_modifier light
_exptl_crystal_colour_primary colourless
_exptl_crystal_density_diffrn 1.312
_exptl_crystal_description plate
_exptl_crystal_F_000 712
_exptl_crystal_size_max 0.5
_exptl_crystal_size_mid 0.3
_exptl_crystal_size_min 0.1
_refine_diff_density_max 0.260
_refine_diff_density_min -0.210
_refine_diff_density_rms 0.047
_refine_ls_abs_structure_details
;
 Flack x determined using 337 quotients [(I+)-(I-)]/[(I+)+(I-)]
 (Parsons, Flack and Wagner, Acta Cryst. B69 (2013) 249-259).
;
_refine_ls_abs_structure_Flack -0.2(5)
_refine_ls_extinction_method none
_refine_ls_goodness_of_fit_ref 1.041
_refine_ls_hydrogen_treatment constr
_refine_ls_matrix_type full
_refine_ls_number_parameters 236
_refine_ls_number_reflns 2437
_refine_ls_number_restraints 2
_refine_ls_restrained_S_all 1.041
_refine_ls_R_factor_all 0.0840
_refine_ls_R_factor_gt 0.0706
_refine_ls_shift/su_max 0.000
_refine_ls_shift/su_mean 0.000
_refine_ls_structure_factor_coef Fsqd
_refine_ls_weighting_details 'w=1/[\s^2^(Fo^2^)+(0.1373P)^2^+0.0417P] where P=(Fo^2^+2Fc^2^)/3'
_refine_ls_weighting_scheme calc
_refine_ls_wR_factor_gt 0.1977
_refine_ls_wR_factor_ref 0.2240
_reflns_Friedel_coverage 0.389
_reflns_Friedel_fraction_full 0.465
_reflns_Friedel_fraction_max 0.441
_reflns_number_gt 1830
_reflns_number_total 2437
_reflns_threshold_expression 'I > 2\s(I)'
_cod_data_source_file d0cc05341d2.cif
_cod_data_source_block cd-ljl-dqs-b-2
_cod_depositor_comments 'Adding full bibliography for 7127214--7127217.cif.'
_cod_database_code 7127214
_shelx_shelxl_version_number 2014/7
_shelx_space_group_comment
;
The symmetry employed for this shelxl refinement is uniquely defined
by the following loop, which should always be used as a source of
symmetry information in preference to the above space-group names.
They are only intended as comments.
;
_reflns_odcompleteness_completeness 99.94
_reflns_odcompleteness_iscentric 1
_reflns_odcompleteness_theta 66.97
_olex2_refinement_description
;
1. Fixed Uiso
 At 1.2 times of:
  All C(H) groups, All C(H,H) groups, All C(H,H,H,H) groups
2. Rigid bond restraints
 C00L, C00Q
 with sigma for 1-2 distances of 0.001 and sigma for 1-3 distances of 0.001
3. Others
 Sof(H00O)=Sof(H00P)=Sof(C00Q)=Sof(H00W)=Sof(H00X)=1-FVAR(1)
 Sof(H00A)=Sof(H00J)=Sof(H00M)=Sof(H00N)=Sof(C00P)=Sof(H00U)=Sof(H00V)=FVAR(1)
4.a Secondary CH2 refined with riding coordinates:
 C00J(H00A,H00J), C00K(H00K,H00L), C00L(H00M,H00N), C00L(H00O,H00P), C00O(H00S,
 H00T), C00P(H00U,H00V), C00Q(H00W,H00X)
4.b Aromatic/amide H refined with riding coordinates:
 C00B(H00B), C00C(H00C), C00D(H00D), C00E(H00E), C00F(H00F), C00G(H00G),
 C00H(H00H), C00I(H00I), C00M(H00Q), C00N(H00R)
;
_olex2_submission_special_instructions 'No special instructions were received'
_oxdiff_exptl_absorpt_empirical_details
;
Empirical correction (ABSPACK) includes:
- Absorption correction using spherical harmonics
- Frame scaling
- Detector area scaling
;
_oxdiff_exptl_absorpt_empirical_full_max 3.989
_oxdiff_exptl_absorpt_empirical_full_min 0.637

loop_
_space_group_symop_operation_xyz
'x, y, z'
'-x, -y, z+1/2'
'x+1/2, -y, z'
'-x+1/2, y, z+1/2'

loop_
_atom_site_label
_atom_site_type_symbol
_atom_site_fract_x
_atom_site_fract_y
_atom_site_fract_z
_atom_site_U_iso_or_equiv
_atom_site_adp_type
_atom_site_occupancy
_atom_site_site_symmetry_order
_atom_site_calc_flag
_atom_site_refinement_flags_posn
_atom_site_refinement_flags_adp
_atom_site_refinement_flags_occupancy
_atom_site_disorder_assembly
_atom_site_disorder_group
O001 O 0.5174(4) 0.19671(19) 0.5078(5) 0.0832(10) Uani 1 1 d . . . . .
O002 O 0.2961(5) 0.1258(2) 0.3658(5) 0.0947(12) Uani 1 1 d . . . . .
O003 O 0.6025(5) 0.1324(3) 0.6933(6) 0.1085(15) Uani 1 1 d . . . . .
O004 O 0.3532(6) 0.0465(3) 0.5435(6) 0.1171(17) Uani 1 1 d . . . . .
C005 C 0.5950(5) 0.1454(3) 0.5591(8) 0.0835(15) Uani 1 1 d . . . . .
C006 C 0.3664(7) 0.0720(3) 0.4196(8) 0.0893(15) Uani 1 1 d . . . . .
C007 C 0.3523(5) 0.3526(3) 0.5307(6) 0.0765(12) Uani 1 1 d . . . . .
C008 C 0.3349(5) 0.2724(3) 0.5355(6) 0.0808(13) Uani 1 1 d . . . . .
C009 C 0.3759(4) 0.5057(3) 0.5322(6) 0.0762(11) Uani 1 1 d . . . . .
C00A C 0.3839(5) 0.5853(3) 0.5369(7) 0.0808(12) Uani 1 1 d . . . . .
C00B C 0.4509(7) 0.6203(4) 0.6522(8) 0.0975(17) Uani 1 1 d . . . . .
H00B H 0.4921 0.5931 0.7266 0.117 Uiso 1 1 calc R . . . .
C00C C 0.4574(8) 0.6949(4) 0.6585(9) 0.109(2) Uani 1 1 d . . . . .
H00C H 0.5041 0.7174 0.7352 0.130 Uiso 1 1 calc R . . . .
C00D C 0.4532(6) 0.3866(4) 0.5948(10) 0.1008(19) Uani 1 1 d . . . . .
H00D H 0.5169 0.3588 0.6392 0.121 Uiso 1 1 calc R . . . .
C00E C 0.2360(6) 0.2408(3) 0.4709(7) 0.0884(15) Uani 1 1 d . . . . .
H00E H 0.1775 0.2705 0.4219 0.106 Uiso 1 1 calc R . . . .
C00F C 0.2774(6) 0.4708(3) 0.4605(9) 0.1008(19) Uani 1 1 d . . . . .
H00F H 0.2164 0.4983 0.4102 0.121 Uiso 1 1 calc R . . . .
C00G C 0.3950(7) 0.7355(4) 0.5514(11) 0.1034(19) Uani 1 1 d . . . . .
H00G H 0.3974 0.7857 0.5571 0.124 Uiso 1 1 calc R . . . .
C00H C 0.4648(7) 0.4601(4) 0.5967(10) 0.104(2) Uani 1 1 d . . . . .
H00H H 0.5357 0.4803 0.6435 0.125 Uiso 1 1 calc R . . . .
C00I C 0.3232(6) 0.6283(3) 0.4296(8) 0.0907(16) Uani 1 1 d . . . . .
H00I H 0.2774 0.6064 0.3514 0.109 Uiso 1 1 calc R . . . .
C00J C 0.4677(9) 0.0496(4) 0.3064(10) 0.115(2) Uani 1 1 d . . . . .
H00A H 0.4427 0.0041 0.2600 0.138 Uiso 0.716(18) 1 calc R . P A 1
H00J H 0.4719 0.0855 0.2257 0.138 Uiso 0.716(18) 1 calc R . P A 1
C00K C 0.4303(6) 0.2270(3) 0.6178(7) 0.0859(14) Uani 1 1 d . . . . .
H00K H 0.4764 0.2563 0.6911 0.103 Uiso 1 1 calc R . . . .
H00L H 0.3877 0.1886 0.6729 0.103 Uiso 1 1 calc R . . . .
C00L C 0.6610(7) 0.1071(3) 0.4338(11) 0.108(2) Uani 1 1 d . U . . .
H00M H 0.7449 0.0937 0.4695 0.129 Uiso 0.716(18) 1 calc R . P A 1
H00N H 0.6721 0.1406 0.3495 0.129 Uiso 0.716(18) 1 calc R . P A 1
H00O H 0.6992 0.0633 0.4739 0.129 Uiso 0.284(18) 1 calc R . P A 2
H00P H 0.7286 0.1375 0.3947 0.129 Uiso 0.284(18) 1 calc R . P A 2
C00M C 0.2654(7) 0.3969(4) 0.4601(10) 0.106(2) Uani 1 1 d . . . . .
H00Q H 0.1962 0.3762 0.4106 0.128 Uiso 1 1 calc R . . . .
C00N C 0.3290(7) 0.7024(4) 0.4357(11) 0.106(2) Uani 1 1 d . . . . .
H00R H 0.2883 0.7300 0.3616 0.128 Uiso 1 1 calc R . . . .
C00O C 0.2095(6) 0.1603(4) 0.4696(8) 0.0968(17) Uani 1 1 d . . . . .
H00S H 0.2201 0.1407 0.5717 0.116 Uiso 1 1 calc R . . . .
H00T H 0.1227 0.1516 0.4373 0.116 Uiso 1 1 calc R . . . .
C00P C 0.5971(11) 0.0408(5) 0.3738(14) 0.113(4) Uani 0.716(18) 1 d . . P A 1
H00U H 0.5912 0.0062 0.4569 0.136 Uiso 0.716(18) 1 calc R . P A 1
H00V H 0.6517 0.0198 0.2962 0.136 Uiso 0.716(18) 1 calc R . P A 1
C00Q C 0.572(2) 0.0875(11) 0.303(3) 0.094(6) Uani 0.284(18) 1 d . U P A 2
H00W H 0.5476 0.1333 0.2580 0.113 Uiso 0.284(18) 1 calc R . P A 2
H00X H 0.6252 0.0637 0.2280 0.113 Uiso 0.284(18) 1 calc R . P A 2

loop_
_atom_site_aniso_label
_atom_site_aniso_U_11
_atom_site_aniso_U_22
_atom_site_aniso_U_33
_atom_site_aniso_U_23
_atom_site_aniso_U_13
_atom_site_aniso_U_12
O001 0.083(2) 0.0780(19) 0.088(2) 0.0107(17) 0.0025(18) 0.0143(16)
O002 0.119(3) 0.077(2) 0.087(2) 0.0092(18) -0.003(2) 0.001(2)
O003 0.128(4) 0.092(3) 0.105(3) 0.006(2) -0.027(3) 0.028(3)
O004 0.151(4) 0.092(3) 0.108(4) 0.027(3) -0.008(3) -0.001(3)
C005 0.077(3) 0.066(3) 0.107(4) 0.002(2) -0.012(3) -0.002(2)
C006 0.107(4) 0.063(2) 0.098(4) -0.001(3) -0.019(3) -0.011(3)
C007 0.070(2) 0.094(3) 0.066(3) 0.000(2) 0.000(2) 0.016(2)
C008 0.085(3) 0.090(3) 0.067(2) -0.002(2) 0.005(3) 0.017(2)
C009 0.065(2) 0.093(3) 0.071(2) -0.002(2) 0.006(2) 0.007(2)
C00A 0.069(3) 0.096(3) 0.078(3) -0.002(3) 0.011(2) 0.006(2)
C00B 0.103(4) 0.104(4) 0.086(3) -0.011(3) -0.006(3) -0.004(3)
C00C 0.109(5) 0.116(5) 0.101(4) -0.021(4) 0.003(4) -0.011(4)
C00D 0.077(3) 0.100(4) 0.125(5) 0.018(4) -0.024(3) 0.010(3)
C00E 0.088(3) 0.095(3) 0.082(3) 0.004(3) -0.008(3) 0.012(3)
C00F 0.094(4) 0.088(3) 0.120(5) 0.002(3) -0.032(4) 0.020(3)
C00G 0.099(4) 0.090(4) 0.122(5) -0.011(4) 0.008(4) 0.002(3)
C00H 0.084(4) 0.104(4) 0.125(5) 0.013(4) -0.037(4) -0.001(3)
C00I 0.085(3) 0.093(3) 0.094(3) -0.005(3) -0.007(3) 0.011(3)
C00J 0.146(6) 0.097(4) 0.103(5) -0.019(3) -0.010(5) 0.029(5)
C00K 0.090(3) 0.092(3) 0.076(3) 0.003(3) -0.005(3) 0.013(3)
C00L 0.109(5) 0.081(3) 0.133(5) 0.000(4) 0.013(4) 0.024(3)
C00M 0.098(4) 0.092(3) 0.130(6) -0.008(4) -0.044(4) 0.012(3)
C00N 0.105(5) 0.099(4) 0.115(5) 0.012(4) 0.001(4) 0.015(4)
C00O 0.100(4) 0.097(4) 0.093(4) 0.017(3) 0.000(3) -0.002(3)
C00P 0.152(9) 0.083(6) 0.105(7) -0.005(5) 0.000(6) 0.041(6)
C00Q 0.110(14) 0.059(11) 0.113(12) -0.005(10) 0.038(7) -0.006(10)

loop_
_atom_type_symbol
_atom_type_description
_atom_type_scat_dispersion_real
_atom_type_scat_dispersion_imag
_atom_type_scat_source
C C 0.0181 0.0091 'International Tables Vol C Tables 4.2.6.8 and 6.1.1.4'
H H 0.0000 0.0000 'International Tables Vol C Tables 4.2.6.8 and 6.1.1.4'
O O 0.0492 0.0322 'International Tables Vol C Tables 4.2.6.8 and 6.1.1.4'

loop_
_geom_angle_atom_site_label_1
_geom_angle_atom_site_label_2
_geom_angle_atom_site_label_3
_geom_angle
_geom_angle_site_symmetry_1
_geom_angle_site_symmetry_3
_geom_angle_publ_flag
C005 O001 C00K 116.4(5) . . ?
C006 O002 C00O 117.7(5) . . ?
O001 C005 C00L 112.4(6) . . ?
O003 C005 O001 120.9(6) . . ?
O003 C005 C00L 126.6(6) . . ?
O002 C006 C00J 111.6(6) . . ?
O004 C006 O002 123.7(7) . . ?
O004 C006 C00J 124.7(6) . . ?
C00D C007 C008 123.0(5) . . ?
C00D C007 C00M 115.5(5) . . ?
C00M C007 C008 121.5(5) . . ?
C00E C008 C007 121.6(5) . . ?
C00E C008 C00K 119.1(5) . . ?
C00K C008 C007 119.3(5) . . ?
C00F C009 C00A 121.6(5) . . ?
C00F C009 C00H 114.3(5) . . ?
C00H C009 C00A 124.1(5) . . ?
C00B C00A C009 120.9(5) . . ?
C00I C00A C009 121.9(5) . . ?
C00I C00A C00B 117.2(6) . . ?
C00A C00B H00B 119.4 . . ?
C00C C00B C00A 121.2(7) . . ?
C00C C00B H00B 119.4 . . ?
C00B C00C H00C 120.1 . . ?
C00G C00C C00B 119.8(7) . . ?
C00G C00C H00C 120.1 . . ?
C007 C00D H00D 118.7 . . ?
C007 C00D C00H 122.5(6) . . ?
C00H C00D H00D 118.7 . . ?
C008 C00E H00E 117.1 . . ?
C008 C00E C00O 125.8(5) . . ?
C00O C00E H00E 117.1 . . ?
C009 C00F H00F 118.7 . . ?
C00M C00F C009 122.6(5) . . ?
C00M C00F H00F 118.7 . . ?
C00C C00G H00G 120.0 . . ?
C00C C00G C00N 120.1(7) . . ?
C00N C00G H00G 120.0 . . ?
C009 C00H H00H 118.6 . . ?
C00D C00H C009 122.9(6) . . ?
C00D C00H H00H 118.6 . . ?
C00A C00I H00I 119.1 . . ?
C00N C00I C00A 121.7(6) . . ?
C00N C00I H00I 119.1 . . ?
C006 C00J H00A 108.6 . . ?
C006 C00J H00J 108.6 . . ?
H00A C00J H00J 107.6 . . ?
C00P C00J C006 114.6(7) . . ?
C00P C00J H00A 108.6 . . ?
C00P C00J H00J 108.6 . . ?
C00Q C00J C006 117.4(10) . . ?
O001 C00K C008 109.0(4) . . ?
O001 C00K H00K 109.9 . . ?
O001 C00K H00L 109.9 . . ?
C008 C00K H00K 109.9 . . ?
C008 C00K H00L 109.9 . . ?
H00K C00K H00L 108.3 . . ?
C005 C00L H00M 108.2 . . ?
C005 C00L H00N 108.2 . . ?
C005 C00L H00O 109.1 . . ?
C005 C00L H00P 109.1 . . ?
C005 C00L C00P 116.2(7) . . ?
C005 C00L C00Q 112.3(9) . . ?
H00M C00L H00N 107.4 . . ?
H00O C00L H00P 107.9 . . ?
C00P C00L H00M 108.2 . . ?
C00P C00L H00N 108.2 . . ?
C00Q C00L H00O 109.1 . . ?
C00Q C00L H00P 109.1 . . ?
C007 C00M H00Q 118.9 . . ?
C00F C00M C007 122.1(6) . . ?
C00F C00M H00Q 118.9 . . ?
C00G C00N C00I 119.8(7) . . ?
C00G C00N H00R 120.1 . . ?
C00I C00N H00R 120.1 . . ?
O002 C00O C00E 108.9(5) . . ?
O002 C00O H00S 109.9 . . ?
O002 C00O H00T 109.9 . . ?
C00E C00O H00S 109.9 . . ?
C00E C00O H00T 109.9 . . ?
H00S C00O H00T 108.3 . . ?
C00J C00P H00U 107.9 . . ?
C00J C00P H00V 107.9 . . ?
C00L C00P C00J 117.4(7) . . ?
C00L C00P H00U 107.9 . . ?
C00L C00P H00V 107.9 . . ?
H00U C00P H00V 107.2 . . ?
C00J C00Q C00L 129.2(18) . . ?
C00J C00Q H00W 105.0 . . ?
C00J C00Q H00X 105.0 . . ?
C00L C00Q H00W 105.0 . . ?
C00L C00Q H00X 105.0 . . ?
H00W C00Q H00X 105.8 . . ?

loop_
_geom_bond_atom_site_label_1
_geom_bond_atom_site_label_2
_geom_bond_distance
_geom_bond_site_symmetry_2
_geom_bond_publ_flag
O001 C005 1.330(7) . ?
O001 C00K 1.441(7) . ?
O002 C006 1.327(8) . ?
O002 C00O 1.436(8) . ?
O003 C005 1.200(9) . ?
O004 C006 1.189(9) . ?
C005 C00L 1.478(10) . ?
C006 C00J 1.513(12) . ?
C007 C008 1.495(8) . ?
C007 C00D 1.356(9) . ?
C007 C00M 1.375(8) . ?
C008 C00E 1.322(9) . ?
C008 C00K 1.494(8) . ?
C009 C00A 1.477(8) . ?
C009 C00F 1.373(9) . ?
C009 C00H 1.380(8) . ?
C00A C00B 1.390(9) . ?
C00A C00I 1.385(9) . ?
C00B H00B 0.9300 . ?
C00B C00C 1.383(10) . ?
C00C H00C 0.9300 . ?
C00C C00G 1.368(12) . ?
C00D H00D 0.9300 . ?
C00D C00H 1.365(9) . ?
C00E H00E 0.9300 . ?
C00E C00O 1.514(9) . ?
C00F H00F 0.9300 . ?
C00F C00M 1.373(9) . ?
C00G H00G 0.9300 . ?
C00G C00N 1.371(11) . ?
C00H H00H 0.9300 . ?
C00I H00I 0.9300 . ?
C00I C00N 1.373(9) . ?
C00J H00A 0.9700 . ?
C00J H00J 0.9700 . ?
C00J C00P 1.493(14) . ?
C00J C00Q 1.30(2) . ?
C00K H00K 0.9700 . ?
C00K H00L 0.9700 . ?
C00L H00M 0.9700 . ?
C00L H00N 0.9700 . ?
C00L H00O 0.9700 . ?
C00L H00P 0.9700 . ?
C00L C00P 1.493(13) . ?
C00L C00Q 1.52(3) . ?
C00M H00Q 0.9300 . ?
C00N H00R 0.9300 . ?
C00O H00S 0.9700 . ?
C00O H00T 0.9700 . ?
C00P H00U 0.9700 . ?
C00P H00V 0.9700 . ?
C00Q H00W 0.9700 . ?
C00Q H00X 0.9700 . ?
